data_4345922
loop_
_publ_author_name
'Ye, Jia-Wen'
'Lin, Jiao-Min'
'Mo, Zong-Wen'
'He, Chun-Ting'
'Zhou, Hao-Long'
'Zhang, Jie-Peng'
'Chen, Xiao-Ming'

_publ_section_title
;
 Mixed-Lanthanide Porous Coordination Polymers Showing Range-Tunable
 Ratiometric Luminescence for O2 Sensing.
;
_journal_name_full 'Inorganic chemistry'
_journal_paper_doi 10.1021/acs.inorgchem.7b00252
_journal_year 2017
_chemical_formula_moiety 'C23.5 H16 N3 O7.5 Tb, 3(H2 O)'
_chemical_formula_sum 'C23.5 H22 N3 O10.5 Tb'
_chemical_formula_weight 673.36
_chemical_name_systematic
;
 ?
;
_space_group_crystal_system orthorhombic
_space_group_IT_number 61
_space_group_name_Hall '-P 2ac 2ab'
_space_group_name_H-M_alt 'P b c a'
_symmetry_space_group_name_Hall '-P 2ac 2ab'
_symmetry_space_group_name_H-M 'P b c a'
_atom_sites_solution_hydrogens mixed
_audit_creation_date 2017-02-25
_audit_creation_method
;
Olex2 1.2
(compiled 2017.01.04 svn.r3372 for OlexSys, GUI svn.r5292)
;
_cell_angle_alpha 90
_cell_angle_beta 90
_cell_angle_gamma 90
_cell_formula_units_Z 8
_cell_length_a 8.7412(3)
_cell_length_b 23.7760(6)
_cell_length_c 24.6736(7)
_cell_measurement_reflns_used 8985
_cell_measurement_temperature 173(2)
_cell_measurement_theta_max 76.5700
_cell_measurement_theta_min 3.5880
_cell_volume 5127.9(3)
_computing_molecular_graphics 'Olex2 (Dolomanov et al., 2009)'
_computing_publication_material 'Olex2 (Dolomanov et al., 2009)'
_computing_structure_refinement 'ShelXL (Sheldrick, 2015)'
_diffrn_ambient_temperature 173.0
_diffrn_measured_fraction_theta_full 0.995
_diffrn_measured_fraction_theta_max 0.976
_diffrn_measurement_device_type 'abstract diffractometer'
_diffrn_radiation_type CuK\a
_diffrn_radiation_wavelength 1.54178
_diffrn_reflns_av_R_equivalents 0.0353
_diffrn_reflns_av_unetI/netI 0.0257
_diffrn_reflns_Laue_measured_fraction_full 0.995
_diffrn_reflns_Laue_measured_fraction_max 0.976
_diffrn_reflns_limit_h_max 10
_diffrn_reflns_limit_h_min -8
_diffrn_reflns_limit_k_max 26
_diffrn_reflns_limit_k_min -29
_diffrn_reflns_limit_l_max 30
_diffrn_reflns_limit_l_min -28
_diffrn_reflns_number 25208
_diffrn_reflns_point_group_measured_fraction_full 0.995
_diffrn_reflns_point_group_measured_fraction_max 0.976
_diffrn_reflns_theta_full 67.679
_diffrn_reflns_theta_max 77.444
_diffrn_reflns_theta_min 3.583
_exptl_absorpt_coefficient_mu 14.125
_exptl_absorpt_correction_T_max 1.00000
_exptl_absorpt_correction_T_min 0.19473
_exptl_absorpt_correction_type multi-scan
_exptl_crystal_colour 'clear colourless'
_exptl_crystal_colour_lustre clear
_exptl_crystal_colour_primary colourless
_exptl_crystal_density_diffrn 1.744
_exptl_crystal_description needle
_exptl_crystal_F_000 2664
_exptl_crystal_size_max 0.2
_exptl_crystal_size_mid 0.15
_exptl_crystal_size_min 0.1
_refine_diff_density_max 1.356
_refine_diff_density_min -1.646
_refine_diff_density_rms 0.138
_refine_ls_extinction_method none
_refine_ls_goodness_of_fit_ref 1.062
_refine_ls_hydrogen_treatment constr
_refine_ls_matrix_type full
_refine_ls_number_parameters 365
_refine_ls_number_reflns 5305
_refine_ls_number_restraints 0
_refine_ls_restrained_S_all 1.062
_refine_ls_R_factor_all 0.0679
_refine_ls_R_factor_gt 0.0599
_refine_ls_shift/su_max 0.001
_refine_ls_shift/su_mean 0.000
_refine_ls_structure_factor_coef Fsqd
_refine_ls_weighting_details
;
 w=1/[\s^2^(Fo^2^)+(0.0618P)^2^+41.0191P]
 where P=(Fo^2^+2Fc^2^)/3
;
_refine_ls_weighting_scheme calc
_refine_ls_wR_factor_gt 0.1616
_refine_ls_wR_factor_ref 0.1664
_reflns_Friedel_coverage 0.000
_reflns_number_gt 4437
_reflns_number_total 5305
_reflns_threshold_expression 'I > 2\s(I)'
_cod_data_source_file ic7b00252_si_002.cif
_cod_data_source_block mcf-53(tb)-guest
_cod_original_formula_sum 'C23.50 H22 N3 O10.50 Tb'
_cod_database_code 4345922
_shelxl_version_number 2013-2
_shelx_space_group_comment
;
The symmetry employed for this shelxl refinement is uniquely defined
by the following loop, which should always be used as a source of
symmetry information in preference to the above space-group names.
They are only intended as comments.
;
_shelx_estimated_absorpt_t_min ?8
_olex2_refinement_description
;
1. Fixed Uiso
 At 1.2 times of:
  All C(H) groups, All N(H) groups
 At 1.5 times of:
  All O(H) groups, All O(H,H) groups
2. Others
 Fixed Sof: O8(0.5) H8A(0.5) H8B(0.5) O9(0.5) H9A(0.5) H9B(0.5) O10(0.5)
 H10A(0.5) H10B(0.5) O11(0.5) O12(0.5) H12(0.5) C24(0.5) H24(0.5) O13(0.5)
 H13A(0.5) H13B(0.5) O14(0.5) H14A(0.5) H14B(0.5)
3.a Riding coordinates:
 O7(H7A,H7B), O9(H9A,H9B), O10(H10A,H10B), O12(H12), O13(H13A,H13B), O14(H14A,
 H14B)
3.b Rotating group:
 O8(H8A,H8B)
3.c Aromatic/amide H refined with riding coordinates:
 N2(H2), C1(H1), C2(H2A), C3(H3), C4(H4), C10(H10), C11(H11), C13(H13),
 C14(H14), C17(H17), C18(H18), C20(H20), C21(H21), C23(H23), C24(H24)
;
_olex2_submission_special_instructions 'No special instructions were received'

loop_
_space_group_symop_operation_xyz
'x, y, z'
'-x+1/2, -y, z+1/2'
'-x, y+1/2, -z+1/2'
'x+1/2, -y+1/2, -z'
'-x, -y, -z'
'x-1/2, y, -z-1/2'
'x, -y-1/2, z-1/2'
'-x-1/2, y-1/2, z'

loop_
_atom_site_label
_atom_site_type_symbol
_atom_site_fract_x
_atom_site_fract_y
_atom_site_fract_z
_atom_site_U_iso_or_equiv
_atom_site_adp_type
_atom_site_occupancy
_atom_site_site_symmetry_order
_atom_site_calc_flag
_atom_site_refinement_flags_posn
_atom_site_refinement_flags_occupancy
_atom_site_disorder_assembly
_atom_site_disorder_group
Tb1 Tb 0.78734(5) 0.24656(2) 0.53079(2) 0.03327(15) Uani 1 1 d . . . .
O1 O 0.6109(6) 0.3120(2) 0.5623(2) 0.0565(14) Uani 1 1 d . . . .
O2 O 0.3805(7) 0.3241(2) 0.5250(2) 0.0564(14) Uani 1 1 d . . . .
O3 O -0.0976(7) 0.6866(3) 0.5654(2) 0.0635(17) Uani 1 1 d . . . .
O4 O 0.1391(7) 0.6865(2) 0.5317(2) 0.0577(14) Uani 1 1 d . . . .
O5 O 0.5851(6) 0.2430(2) 0.46206(18) 0.0400(11) Uani 1 1 d . . . .
O6 O 0.4322(9) 0.1939(6) 0.4071(4) 0.152(5) Uani 1 1 d . . . .
N1 N 0.1934(11) 0.5400(3) 0.9073(3) 0.075(2) Uani 1 1 d . . . .
N2 N 0.2066(8) 0.5394(2) 0.7931(2) 0.0431(14) Uani 1 1 d . . . .
H2 H 0.1566 0.5689 0.8055 0.052 Uiso 1 1 calc R . . .
N3 N 0.3366(8) 0.4595(2) 0.7924(2) 0.0432(14) Uani 1 1 d . . . .
O7 O 0.4053(17) 0.3414(5) 0.8067(5) 0.170(5) Uani 1 1 d . . . .
H7A H 0.3588 0.3725 0.7984 0.256 Uiso 1 1 d R . . .
H7B H 0.3970 0.3388 0.8420 0.256 Uiso 1 1 d R . . .
C1 C 0.1878(16) 0.5389(5) 0.9619(4) 0.093(4) Uani 1 1 d . . . .
H1 H 0.1411 0.5694 0.9804 0.111 Uiso 1 1 calc R . . .
C2 C 0.2470(14) 0.4953(4) 0.9916(3) 0.087(4) Uani 1 1 d . . . .
H2A H 0.2388 0.4957 1.0300 0.104 Uiso 1 1 calc R . . .
C3 C 0.3168(15) 0.4520(4) 0.9665(3) 0.076(3) Uani 1 1 d . . . .
H3 H 0.3567 0.4214 0.9867 0.091 Uiso 1 1 calc R . . .
C4 C 0.3288(11) 0.4534(3) 0.9108(3) 0.056(2) Uani 1 1 d . . . .
H4 H 0.3804 0.4240 0.8922 0.067 Uiso 1 1 calc R . . .
C5 C 0.2656(10) 0.4974(3) 0.8822(3) 0.0505(19) Uani 1 1 d . . . .
C6 C 0.2712(9) 0.4984(3) 0.8231(3) 0.0456(17) Uani 1 1 d . . . .
C7 C 0.2333(9) 0.5268(3) 0.7395(2) 0.0398(15) Uani 1 1 d . . . .
C8 C 0.3121(8) 0.4767(3) 0.7396(3) 0.0386(15) Uani 1 1 d . . . .
C9 C 0.3561(9) 0.4410(3) 0.6933(3) 0.0413(16) Uani 1 1 d . . . .
C10 C 0.2622(10) 0.4361(3) 0.6485(3) 0.053(2) Uani 1 1 d . . . .
H10 H 0.1684 0.4562 0.6475 0.064 Uiso 1 1 calc R . . .
C11 C 0.3022(10) 0.4023(3) 0.6051(3) 0.054(2) Uani 1 1 d . . . .
H11 H 0.2362 0.3994 0.5746 0.065 Uiso 1 1 calc R . . .
C12 C 0.4392(9) 0.3725(3) 0.6060(3) 0.0428(16) Uani 1 1 d . . . .
C13 C 0.5337(9) 0.3772(3) 0.6508(3) 0.0457(17) Uani 1 1 d . . . .
H13 H 0.6281 0.3574 0.6517 0.055 Uiso 1 1 calc R . . .
C14 C 0.4904(9) 0.4110(3) 0.6948(3) 0.0444(16) Uani 1 1 d . . . .
H14 H 0.5544 0.4132 0.7258 0.053 Uiso 1 1 calc R . . .
C15 C 0.4805(10) 0.3329(3) 0.5609(3) 0.0472(17) Uani 1 1 d . . . .
C16 C 0.1847(9) 0.5639(3) 0.6949(3) 0.0399(15) Uani 1 1 d . . . .
C17 C 0.0436(9) 0.5900(3) 0.6967(3) 0.0455(17) Uani 1 1 d . . . .
H17 H -0.0213 0.5845 0.7272 0.055 Uiso 1 1 calc R . . .
C18 C -0.0039(10) 0.6240(3) 0.6542(3) 0.0506(18) Uani 1 1 d . . . .
H18 H -0.1020 0.6412 0.6554 0.061 Uiso 1 1 calc R . . .
C19 C 0.0910(9) 0.6332(3) 0.6100(3) 0.0419(16) Uani 1 1 d . . . .
C20 C 0.2337(10) 0.6083(3) 0.6089(3) 0.0469(17) Uani 1 1 d . . . .
H20 H 0.3003 0.6151 0.5792 0.056 Uiso 1 1 calc R . . .
C21 C 0.2802(10) 0.5736(3) 0.6507(3) 0.0467(17) Uani 1 1 d . . . .
H21 H 0.3780 0.5562 0.6493 0.056 Uiso 1 1 calc R . . .
C22 C 0.0390(9) 0.6720(3) 0.5653(3) 0.0439(16) Uani 1 1 d . . . .
C23 C 0.5661(12) 0.2100(7) 0.4229(4) 0.105(5) Uani 1 1 d . . . .
H23 H 0.6535 0.1964 0.4041 0.126 Uiso 1 1 calc R . . .
O8 O 0.8940(17) 0.1717(6) 0.5918(5) 0.068(4) Uani 0.5 1 d . P A 2
H8A H 1.0107 0.1707 0.5951 0.103 Uiso 0.5 1 d GR P A 2
H8B H 0.8679 0.1309 0.5811 0.103 Uiso 0.5 1 d GR P A 2
O9 O 0.288(2) 0.2459(6) 0.7601(9) 0.095(5) Uiso 0.5 1 d . P B 1
H9A H 0.3166 0.2115 0.7515 0.143 Uiso 0.5 1 d R P B 1
H9B H 0.3617 0.2587 0.7804 0.143 Uiso 0.5 1 d R P B 1
O10 O 0.337(3) 0.1704(11) 0.7959(8) 0.124(8) Uani 0.5 1 d . P C 2
H10A H 0.3756 0.1826 0.8262 0.186 Uiso 0.5 1 d R P C 2
H10B H 0.3857 0.1856 0.7688 0.186 Uiso 0.5 1 d R P C 2
O11 O 0.8777(15) 0.2121(4) 0.6158(4) 0.058(3) Uani 0.5 1 d . P A 1
O12 O 0.8993(18) 0.1500(5) 0.6836(5) 0.056(3) Uani 0.5 1 d . P A 1
H12 H 0.8654 0.1681 0.7103 0.084 Uiso 0.5 1 d R P A 1
C24 C 0.8951(19) 0.1637(6) 0.6352(7) 0.052(4) Uani 0.5 1 d . P A 1
H24 H 0.9064 0.1340 0.6097 0.062 Uiso 0.5 1 calc R P A 1
O13 O 0.281(4) 0.2487(12) 0.7038(18) 0.208(16) Uiso 0.5 1 d . P D 2
H13A H 0.2328 0.2180 0.7140 0.312 Uiso 0.5 1 d R P D 2
H13B H 0.2843 0.2701 0.7334 0.312 Uiso 0.5 1 d R P D 2
O14 O 0.132(5) 0.2496(11) 0.7807(12) 0.190(14) Uiso 0.5 1 d . P E 2
H14A H 0.1315 0.2135 0.7872 0.285 Uiso 0.5 1 d R P E 2
H14B H 0.0651 0.2539 0.7552 0.285 Uiso 0.5 1 d R P E 2

loop_
_atom_site_aniso_label
_atom_site_aniso_U_11
_atom_site_aniso_U_22
_atom_site_aniso_U_33
_atom_site_aniso_U_23
_atom_site_aniso_U_13
_atom_site_aniso_U_12
Tb1 0.0460(3) 0.0339(2) 0.0199(2) 0.00025(13) 0.00230(15) 0.00132(16)
O1 0.053(3) 0.062(3) 0.054(3) -0.022(3) -0.006(3) 0.018(3)
O2 0.064(4) 0.051(3) 0.054(3) -0.023(3) -0.017(3) 0.006(3)
O3 0.052(3) 0.083(4) 0.056(3) 0.039(3) 0.004(3) 0.019(3)
O4 0.066(4) 0.058(3) 0.049(3) 0.024(3) -0.002(3) -0.002(3)
O5 0.035(2) 0.059(3) 0.026(2) -0.0028(19) 0.0002(18) 0.000(2)
O6 0.068(5) 0.252(13) 0.136(8) -0.147(9) 0.020(5) -0.028(7)
N1 0.120(7) 0.071(5) 0.033(3) 0.010(3) 0.008(4) 0.027(5)
N2 0.070(4) 0.040(3) 0.019(2) 0.001(2) -0.001(3) 0.006(3)
N3 0.068(4) 0.039(3) 0.022(2) 0.003(2) 0.000(3) 0.003(3)
O7 0.235(15) 0.114(8) 0.162(10) 0.046(8) 0.039(11) 0.035(9)
C1 0.156(12) 0.085(7) 0.038(5) 0.010(5) 0.023(6) 0.040(8)
C2 0.154(11) 0.086(7) 0.020(4) 0.003(4) 0.001(5) 0.024(7)
C3 0.127(10) 0.064(6) 0.037(4) 0.012(4) -0.007(5) 0.017(6)
C4 0.086(6) 0.051(4) 0.030(4) 0.001(3) -0.003(4) 0.008(4)
C5 0.073(5) 0.050(4) 0.028(4) 0.003(3) 0.001(3) 0.004(4)
C6 0.065(5) 0.040(4) 0.032(4) 0.004(3) -0.004(3) -0.001(3)
C7 0.063(5) 0.034(3) 0.022(3) -0.002(2) 0.001(3) 0.000(3)
C8 0.056(4) 0.036(3) 0.023(3) 0.001(3) -0.003(3) 0.004(3)
C9 0.065(5) 0.029(3) 0.031(3) -0.003(2) -0.003(3) 0.006(3)
C10 0.065(5) 0.047(4) 0.048(4) -0.009(3) -0.011(4) 0.020(4)
C11 0.073(6) 0.050(4) 0.039(4) -0.011(3) -0.017(4) 0.012(4)
C12 0.055(4) 0.039(3) 0.034(3) -0.008(3) -0.003(3) 0.007(3)
C13 0.055(4) 0.040(4) 0.043(4) -0.006(3) -0.002(3) 0.007(3)
C14 0.055(4) 0.045(4) 0.033(3) -0.005(3) -0.006(3) 0.000(3)
C15 0.059(5) 0.039(4) 0.044(4) -0.012(3) -0.003(4) 0.005(3)
C16 0.060(4) 0.032(3) 0.027(3) 0.004(2) -0.002(3) 0.004(3)
C17 0.053(4) 0.052(4) 0.031(3) 0.008(3) 0.006(3) 0.005(3)
C18 0.066(5) 0.046(4) 0.040(4) 0.010(3) 0.005(4) 0.012(4)
C19 0.060(5) 0.037(3) 0.029(3) 0.006(3) 0.000(3) 0.008(3)
C20 0.065(5) 0.048(4) 0.028(3) 0.009(3) 0.009(3) 0.002(4)
C21 0.062(5) 0.046(4) 0.032(3) 0.004(3) 0.000(3) 0.011(4)
C22 0.056(5) 0.042(4) 0.034(3) 0.010(3) 0.002(3) -0.001(3)
C23 0.053(6) 0.194(14) 0.068(7) -0.067(8) 0.002(5) -0.003(7)
O8 0.088(10) 0.077(9) 0.041(6) -0.002(6) -0.015(6) 0.027(7)
O10 0.132(19) 0.18(2) 0.060(11) -0.007(12) 0.025(12) -0.030(17)
O11 0.097(9) 0.037(5) 0.042(6) 0.002(5) -0.021(6) 0.000(6)
O12 0.095(10) 0.044(6) 0.029(6) 0.013(5) 0.014(6) 0.007(6)
C24 0.060(10) 0.040(8) 0.055(10) -0.002(7) 0.001(8) -0.007(7)

loop_
_atom_type_symbol
_atom_type_description
_atom_type_scat_dispersion_real
_atom_type_scat_dispersion_imag
_atom_type_scat_source
C C 0.0181 0.0091 'International Tables Vol C Tables 4.2.6.8 and 6.1.1.4'
H H 0.0000 0.0000 'International Tables Vol C Tables 4.2.6.8 and 6.1.1.4'
N N 0.0311 0.0180 'International Tables Vol C Tables 4.2.6.8 and 6.1.1.4'
O O 0.0492 0.0322 'International Tables Vol C Tables 4.2.6.8 and 6.1.1.4'
Tb Tb -9.1472 9.1891 'International Tables Vol C Tables 4.2.6.8 and 6.1.1.4'

loop_
_geom_angle_atom_site_label_1
_geom_angle_atom_site_label_2
_geom_angle_atom_site_label_3
_geom_angle
_geom_angle_site_symmetry_1
_geom_angle_site_symmetry_3
O1 Tb1 O3 79.4(2) . 8_655
O1 Tb1 O5 77.09(17) . .
O1 Tb1 O5 124.94(18) . 4_556
O1 Tb1 O6 75.3(2) . 4_556
O1 Tb1 C23 100.8(3) . 4_556
O1 Tb1 O8 121.3(3) . .
O1 Tb1 O11 98.9(3) . .
O2 Tb1 O1 156.4(2) 4_556 .
O2 Tb1 O3 91.4(2) 4_556 8_655
O2 Tb1 O5 76.13(18) 4_556 4_556
O2 Tb1 O5 79.48(19) 4_556 .
O2 Tb1 O6 127.6(2) 4_556 4_556
O2 Tb1 C23 101.4(3) 4_556 4_556
O2 Tb1 O8 73.2(3) 4_556 .
O2 Tb1 O11 99.0(3) 4_556 .
O3 Tb1 O5 137.28(17) 8_655 4_556
O3 Tb1 O5 73.81(17) 8_655 .
O3 Tb1 O6 119.4(3) 8_655 4_556
O3 Tb1 C23 132.1(3) 8_655 4_556
O3 Tb1 O8 67.3(4) 8_655 .
O3 Tb1 O11 72.9(3) 8_655 .
O4 Tb1 O1 86.9(2) 5_666 .
O4 Tb1 O2 90.3(2) 5_666 4_556
O4 Tb1 O3 149.2(2) 5_666 8_655
O4 Tb1 O5 76.29(19) 5_666 .
O4 Tb1 O5 72.70(18) 5_666 4_556
O4 Tb1 O6 82.8(4) 5_666 4_556
O4 Tb1 C23 77.4(3) 5_666 4_556
O4 Tb1 O8 141.8(4) 5_666 .
O4 Tb1 O11 137.0(3) 5_666 .
O5 Tb1 O5 140.01(9) . 4_556
O5 Tb1 C23 25.8(2) 4_556 4_556
O5 Tb1 C23 153.7(3) . 4_556
O5 Tb1 O8 131.1(4) . .
O6 Tb1 O5 52.2(2) 4_556 4_556
O6 Tb1 O5 146.0(3) 4_556 .
O6 Tb1 C23 26.5(3) 4_556 4_556
O6 Tb1 O8 80.9(5) 4_556 .
O8 Tb1 O5 70.0(4) . 4_556
O8 Tb1 C23 72.7(5) . 4_556
O11 Tb1 O5 69.2(3) . 4_556
O11 Tb1 O5 146.6(3) . .
O11 Tb1 O6 58.4(4) . 4_556
O11 Tb1 C23 59.6(4) . 4_556
C15 O1 Tb1 150.0(5) . .
C15 O2 Tb1 141.2(5) . 4_456
C22 O3 Tb1 147.9(5) . 8_665
C22 O4 Tb1 145.7(5) . 5_666
Tb1 O5 Tb1 131.79(18) . 4_456
C23 O5 Tb1 130.6(7) . .
C23 O5 Tb1 88.8(6) . 4_456
C23 O6 Tb1 96.2(6) . 4_456
C5 N1 C1 117.6(8) . .
C6 N2 H2 126.4 . .
C6 N2 C7 107.3(6) . .
C7 N2 H2 126.4 . .
C6 N3 C8 105.5(6) . .
H7A O7 H7B 104.9 . .
N1 C1 H1 118.8 . .
N1 C1 C2 122.5(9) . .
C2 C1 H1 118.8 . .
C1 C2 H2A 119.9 . .
C3 C2 C1 120.2(8) . .
C3 C2 H2A 119.9 . .
C2 C3 H3 120.8 . .
C2 C3 C4 118.4(8) . .
C4 C3 H3 120.8 . .
C3 C4 H4 120.1 . .
C5 C4 C3 119.8(8) . .
C5 C4 H4 120.1 . .
N1 C5 C4 121.6(7) . .
N1 C5 C6 117.7(7) . .
C4 C5 C6 120.7(7) . .
N2 C6 C5 123.0(7) . .
N3 C6 N2 111.8(6) . .
N3 C6 C5 125.1(6) . .
N2 C7 C16 122.5(6) . .
C8 C7 N2 105.9(5) . .
C8 C7 C16 131.6(6) . .
N3 C8 C9 121.3(6) . .
C7 C8 N3 109.5(5) . .
C7 C8 C9 128.9(6) . .
C10 C9 C8 120.9(7) . .
C14 C9 C8 120.0(6) . .
C14 C9 C10 119.0(6) . .
C9 C10 H10 119.4 . .
C9 C10 C11 121.2(7) . .
C11 C10 H10 119.4 . .
C10 C11 H11 120.0 . .
C10 C11 C12 120.0(7) . .
C12 C11 H11 120.0 . .
C11 C12 C15 120.9(7) . .
C13 C12 C11 119.1(6) . .
C13 C12 C15 119.9(7) . .
C12 C13 H13 119.9 . .
C12 C13 C14 120.2(7) . .
C14 C13 H13 119.9 . .
C9 C14 C13 120.4(7) . .
C9 C14 H14 119.8 . .
C13 C14 H14 119.8 . .
O1 C15 O2 126.0(7) . .
O1 C15 C12 116.7(7) . .
O2 C15 C12 117.3(7) . .
C17 C16 C7 120.1(6) . .
C17 C16 C21 119.2(6) . .
C21 C16 C7 120.7(7) . .
C16 C17 H17 119.8 . .
C16 C17 C18 120.3(7) . .
C18 C17 H17 119.8 . .
C17 C18 H18 119.8 . .
C17 C18 C19 120.4(7) . .
C19 C18 H18 119.8 . .
C18 C19 C22 119.4(7) . .
C20 C19 C18 119.2(6) . .
C20 C19 C22 121.4(6) . .
C19 C20 H20 119.7 . .
C19 C20 C21 120.5(7) . .
C21 C20 H20 119.7 . .
C16 C21 H21 119.8 . .
C20 C21 C16 120.4(7) . .
C20 C21 H21 119.8 . .
O3 C22 O4 126.5(7) . .
O3 C22 C19 117.3(6) . .
O4 C22 C19 116.2(7) . .
Tb1 C23 H23 174.2 4_456 .
O5 C23 Tb1 65.4(5) . 4_456
O5 C23 O6 122.5(9) . .
O5 C23 H23 118.7 . .
O6 C23 Tb1 57.3(5) . 4_456
O6 C23 H23 118.7 . .
Tb1 O8 H8A 115.6 . .
Tb1 O8 H8B 115.5 . .
H8A O8 H8B 102.7 . .
H9A O9 H9B 104.8 . .
H10A O10 H10B 109.5 . .
C24 O11 Tb1 133.6(11) . .
C24 O12 H12 127.8 . .
O11 C24 H24 116.2 . .
O12 C24 O11 127.6(15) . .
O12 C24 H24 116.2 . .
H13A O13 H13B 104.6 . .
H14A O14 H14B 104.4 . .

loop_
_geom_bond_atom_site_label_1
_geom_bond_atom_site_label_2
_geom_bond_distance
_geom_bond_site_symmetry_2
Tb1 O1 2.326(5) .
Tb1 O2 2.320(5) 4_556
Tb1 O3 2.347(5) 8_655
Tb1 O4 2.307(5) 5_666
Tb1 O5 2.451(5) .
Tb1 O5 2.621(5) 4_556
Tb1 O6 2.441(8) 4_556
Tb1 C23 2.883(11) 4_556
Tb1 O8 2.511(12) .
Tb1 O11 2.386(10) .
O1 C15 1.244(9) .
O2 Tb1 2.320(5) 4_456
O2 C15 1.263(9) .
O3 Tb1 2.347(5) 8_665
O3 C22 1.244(9) .
O4 Tb1 2.308(5) 5_666
O4 C22 1.254(9) .
O5 Tb1 2.621(5) 4_456
O5 C23 1.256(11) .
O6 Tb1 2.441(8) 4_456
O6 C23 1.292(12) .
N1 C1 1.346(10) .
N1 C5 1.345(10) .
N2 H2 0.8800 .
N2 C6 1.349(9) .
N2 C7 1.376(8) .
N3 C6 1.325(9) .
N3 C8 1.382(8) .
O7 H7A 0.8692 .
O7 H7B 0.8757 .
C1 H1 0.9500 .
C1 C2 1.370(14) .
C2 H2A 0.9500 .
C2 C3 1.347(14) .
C3 H3 0.9500 .
C3 C4 1.379(10) .
C4 H4 0.9500 .
C4 C5 1.379(11) .
C5 C6 1.458(10) .
C7 C8 1.375(10) .
C7 C16 1.475(9) .
C8 C9 1.474(9) .
C9 C10 1.382(10) .
C9 C14 1.374(10) .
C10 H10 0.9500 .
C10 C11 1.384(10) .
C11 H11 0.9500 .
C11 C12 1.391(11) .
C12 C13 1.383(10) .
C12 C15 1.502(9) .
C13 H13 0.9500 .
C13 C14 1.404(9) .
C14 H14 0.9500 .
C16 C17 1.380(10) .
C16 C21 1.393(10) .
C17 H17 0.9500 .
C17 C18 1.388(9) .
C18 H18 0.9500 .
C18 C19 1.388(10) .
C19 C20 1.381(11) .
C19 C22 1.508(9) .
C20 H20 0.9500 .
C20 C21 1.382(9) .
C21 H21 0.9500 .
C23 Tb1 2.883(11) 4_456
C23 H23 0.9500 .
O8 H8A 1.0239 .
O8 H8B 1.0295 .
O9 H9A 0.8792 .
O9 H9B 0.8701 .
O10 H10A 0.8695 .
O10 H10B 0.8700 .
O11 C24 1.257(18) .
O12 H12 0.8397 .
O12 C24 1.24(2) .
C24 H24 0.9500 .
O13 H13A 0.8820 .
O13 H13B 0.8896 .
O14 H14A 0.8737 .
O14 H14B 0.8650 .

loop_
_geom_torsion_atom_site_label_1
_geom_torsion_atom_site_label_2
_geom_torsion_atom_site_label_3
_geom_torsion_atom_site_label_4
_geom_torsion
_geom_torsion_site_symmetry_1
_geom_torsion_site_symmetry_4
Tb1 O1 C15 O2 -12.1(18) . .
Tb1 O1 C15 C12 168.3(8) . .
Tb1 O2 C15 O1 36.0(15) 4_456 .
Tb1 O2 C15 C12 -144.4(6) 4_456 .
Tb1 O3 C22 O4 -11.8(17) 8_665 .
Tb1 O3 C22 C19 167.9(8) 8_665 .
Tb1 O4 C22 O3 23.8(15) 5_666 .
Tb1 O4 C22 C19 -155.9(7) 5_666 .
Tb1 O5 C23 Tb1 149.3(7) . 4_456
Tb1 O5 C23 O6 -4.6(16) 4_456 .
Tb1 O5 C23 O6 144.7(12) . .
Tb1 O6 C23 O5 5.0(17) 4_456 .
Tb1 O11 C24 O12 -156.6(15) . .
N1 C1 C2 C3 1(2) . .
N1 C5 C6 N2 -0.6(12) . .
N1 C5 C6 N3 -179.4(8) . .
N2 C7 C8 N3 -1.3(9) . .
N2 C7 C8 C9 173.2(7) . .
N2 C7 C16 C17 -41.0(11) . .
N2 C7 C16 C21 138.6(8) . .
N3 C8 C9 C10 139.1(8) . .
N3 C8 C9 C14 -39.4(11) . .
C1 N1 C5 C4 1.5(15) . .
C1 N1 C5 C6 179.7(10) . .
C1 C2 C3 C4 1.0(19) . .
C2 C3 C4 C5 -2.1(17) . .
C3 C4 C5 N1 0.8(15) . .
C3 C4 C5 C6 -177.3(9) . .
C4 C5 C6 N2 177.6(8) . .
C4 C5 C6 N3 -1.2(13) . .
C5 N1 C1 C2 -3(2) . .
C6 N2 C7 C8 1.3(8) . .
C6 N2 C7 C16 -177.2(7) . .
C6 N3 C8 C7 0.9(9) . .
C6 N3 C8 C9 -174.1(7) . .
C7 N2 C6 N3 -0.8(9) . .
C7 N2 C6 C5 -179.7(7) . .
C7 C8 C9 C10 -34.9(12) . .
C7 C8 C9 C14 146.6(8) . .
C7 C16 C17 C18 -178.6(7) . .
C7 C16 C21 C20 179.8(7) . .
C8 N3 C6 N2 -0.1(9) . .
C8 N3 C6 C5 178.8(7) . .
C8 C7 C16 C17 140.9(9) . .
C8 C7 C16 C21 -39.5(12) . .
C8 C9 C10 C11 -179.5(8) . .
C8 C9 C14 C13 -179.6(7) . .
C9 C10 C11 C12 0.0(13) . .
C10 C9 C14 C13 1.9(11) . .
C10 C11 C12 C13 0.2(12) . .
C10 C11 C12 C15 176.2(8) . .
C11 C12 C13 C14 0.7(12) . .
C11 C12 C15 O1 173.5(8) . .
C11 C12 C15 O2 -6.1(12) . .
C12 C13 C14 C9 -1.7(12) . .
C13 C12 C15 O1 -10.4(11) . .
C13 C12 C15 O2 169.9(7) . .
C14 C9 C10 C11 -1.0(12) . .
C15 C12 C13 C14 -175.4(7) . .
C16 C7 C8 N3 177.0(8) . .
C16 C7 C8 C9 -8.5(14) . .
C16 C17 C18 C19 -1.3(12) . .
C17 C16 C21 C20 -0.6(11) . .
C17 C18 C19 C20 -0.4(12) . .
C17 C18 C19 C22 -177.9(7) . .
C18 C19 C20 C21 1.5(12) . .
C18 C19 C22 O3 -12.0(11) . .
C18 C19 C22 O4 167.7(7) . .
C19 C20 C21 C16 -1.0(12) . .
C20 C19 C22 O3 170.4(8) . .
C20 C19 C22 O4 -9.9(11) . .
C21 C16 C17 C18 1.8(11) . .
C22 C19 C20 C21 179.0(7) . .
